data_4508151
loop_
_publ_author_name
'Yang, Peng'
'Li, Ming-Xing'
'Shao, Min'
'Wang, Meng-Si'
'Cao, Shi-Xun'
'Zhang, Jin-Cang'
'Zhang, Heng-Hua'

_publ_section_title
;
 Porous and Nanorod-Like Coordination Polymers Assembled from a New
 V-Shaped Bis(1,2,4-triazolyl)tripyridine Ligand
;
_journal_issue 10
_journal_name_full 'Crystal Growth &amp; Design'
_journal_page_first 4305
_journal_paper_doi 10.1021/cg400644k
_journal_volume 13
_journal_year 2013
_chemical_formula_sum 'C38 H36 Co Mo4 N18 O18'
_chemical_formula_weight 1475.54
_chemical_name_systematic
; 
 ? 
;
_space_group_IT_number 2
_symmetry_cell_setting triclinic
_symmetry_space_group_name_Hall '-P 1'
_symmetry_space_group_name_H-M 'P -1'
_atom_sites_solution_hydrogens geom
_atom_sites_solution_primary direct
_atom_sites_solution_secondary difmap
_audit_creation_method SHELXL-97
_cell_angle_alpha 105.250(2)
_cell_angle_beta 93.841(2)
_cell_angle_gamma 95.042(2)
_cell_formula_units_Z 2
_cell_length_a 10.2565(14)
_cell_length_b 13.3329(18)
_cell_length_c 18.309(3)
_cell_measurement_temperature 296(2)
_cell_volume 2395.6(6)
_computing_cell_refinement 'Bruker SAINT'
_computing_data_collection 'Bruker APEX2'
_computing_data_reduction 'Bruker SAINT'
_computing_molecular_graphics 'Bruker SHELXTL'
_computing_publication_material 'Bruker SHELXTL'
_computing_structure_refinement 'SHELXL-97 (Sheldrick, 2008)'
_computing_structure_solution 'SHELXS-97 (Sheldrick, 2008)'
_diffrn_ambient_temperature 296(2)
_diffrn_measured_fraction_theta_full 0.958
_diffrn_measured_fraction_theta_max 0.958
_diffrn_radiation_monochromator graphite
_diffrn_radiation_source 'fine-focus sealed tube'
_diffrn_radiation_type MoK\a
_diffrn_radiation_wavelength 0.71073
_diffrn_reflns_av_R_equivalents 0.0247
_diffrn_reflns_av_sigmaI/netI 0.0596
_diffrn_reflns_limit_h_max 13
_diffrn_reflns_limit_h_min -12
_diffrn_reflns_limit_k_max 10
_diffrn_reflns_limit_k_min -17
_diffrn_reflns_limit_l_max 23
_diffrn_reflns_limit_l_min -21
_diffrn_reflns_number 15271
_diffrn_reflns_theta_full 27.67
_diffrn_reflns_theta_max 27.67
_diffrn_reflns_theta_min 2.00
_exptl_absorpt_coefficient_mu 1.453
_exptl_absorpt_correction_T_max 0.8293
_exptl_absorpt_correction_T_min 0.7592
_exptl_absorpt_correction_type multi-scan
_exptl_absorpt_process_details sadabs
_exptl_crystal_density_diffrn 2.046
_exptl_crystal_density_method 'not measured'
_exptl_crystal_F_000 1458
_refine_diff_density_max 0.856
_refine_diff_density_min -0.914
_refine_diff_density_rms 0.137
_refine_ls_extinction_method none
_refine_ls_goodness_of_fit_ref 1.082
_refine_ls_hydrogen_treatment mixed
_refine_ls_matrix_type full
_refine_ls_number_parameters 712
_refine_ls_number_reflns 10728
_refine_ls_number_restraints 0
_refine_ls_restrained_S_all 1.082
_refine_ls_R_factor_all 0.0710
_refine_ls_R_factor_gt 0.0518
_refine_ls_shift/su_max 0.001
_refine_ls_shift/su_mean 0.000
_refine_ls_structure_factor_coef Fsqd
_refine_ls_weighting_details 'calc w=1/[\s^2^(Fo^2^)+(0.0246P)^2^+8.7655P] where P=(Fo^2^+2Fc^2^)/3'
_refine_ls_weighting_scheme calc
_refine_ls_wR_factor_gt 0.1003
_refine_ls_wR_factor_ref 0.1191
_reflns_number_gt 8242
_reflns_number_total 10728
_reflns_threshold_expression >2sigma(I)
_cod_data_source_file cg400644k_si_006.cif
_cod_data_source_block 1
_cod_depositor_comments
;
The following automatic conversions were performed:

'_symmetry_cell_setting' value 'Triclinic' changed to 'triclinic'
according to /home/saulius/struct/CIF-dictionaries/cif_core.dic
dictionary named 'cif_core.dic' version 2.4.2 from 2011-04-26.

Automatic conversion script
Id: cif_fix_values 1891 2012-01-12 08:04:46Z andrius 
;
_cod_original_cell_volume 2395.7(6)
_cod_original_sg_symbol_H-M P-1
_cod_database_code 4508151

loop_
_symmetry_equiv_pos_as_xyz
'x, y, z'
'-x, -y, -z'

loop_
_atom_site_label
_atom_site_type_symbol
_atom_site_fract_x
_atom_site_fract_y
_atom_site_fract_z
_atom_site_U_iso_or_equiv
_atom_site_adp_type
_atom_site_occupancy
_atom_site_symmetry_multiplicity
_atom_site_calc_flag
_atom_site_refinement_flags
C1 C 0.3233(6) 0.4206(5) 0.0613(4) 0.0402(14) Uani 1 1 d .
H1 H 0.2624 0.3936 0.0191 0.048 Uiso 1 1 calc R
C2 C 0.3997(5) 0.5117(4) 0.0657(3) 0.0328(12) Uani 1 1 d .
H2 H 0.3885 0.5460 0.0280 0.039 Uiso 1 1 calc R
C3 C 0.4951(5) 0.5530(4) 0.1273(3) 0.0298(11) Uani 1 1 d .
C4 C 0.5006(6) 0.5003(5) 0.1830(3) 0.0371(13) Uani 1 1 d .
H4 H 0.5609 0.5253 0.2257 0.045 Uiso 1 1 calc R
C5 C 0.4170(6) 0.4111(5) 0.1753(4) 0.0424(15) Uani 1 1 d .
H5 H 0.4201 0.3786 0.2144 0.051 Uiso 1 1 calc R
C6 C 0.5862(5) 0.6458(4) 0.1313(3) 0.0259(11) Uani 1 1 d .
C7 C 0.6721(5) 0.7864(4) 0.1162(3) 0.0282(11) Uani 1 1 d .
C8 C 0.7177(5) 0.8809(4) 0.0972(3) 0.0276(11) Uani 1 1 d .
C9 C 0.6564(6) 0.9326(4) 0.0498(3) 0.0332(12) Uani 1 1 d .
H9 H 0.5701 0.9110 0.0289 0.040 Uiso 1 1 calc R
C10 C 0.7271(6) 1.0169(4) 0.0344(3) 0.0365(13) Uani 1 1 d .
H10 H 0.6877 1.0525 0.0030 0.044 Uiso 1 1 calc R
C11 C 0.8562(6) 1.0489(4) 0.0654(3) 0.0355(13) Uani 1 1 d .
H11 H 0.9038 1.1052 0.0548 0.043 Uiso 1 1 calc R
C12 C 0.9127(5) 0.9956(4) 0.1123(3) 0.0261(11) Uani 1 1 d .
C13 C 1.0468(5) 1.0048(4) 0.1456(3) 0.0291(11) Uani 1 1 d .
C14 C 1.2473(5) 1.0269(4) 0.1794(3) 0.0302(12) Uani 1 1 d .
C15 C 1.3863(5) 1.0654(4) 0.1901(3) 0.0308(12) Uani 1 1 d .
C16 C 1.4346(5) 1.1444(4) 0.1590(3) 0.0314(12) Uani 1 1 d .
H16 H 1.3783 1.1724 0.1296 0.038 Uiso 1 1 calc R
C17 C 1.5661(6) 1.1809(5) 0.1723(3) 0.0389(14) Uani 1 1 d .
H17 H 1.5979 1.2345 0.1522 0.047 Uiso 1 1 calc R
C18 C 1.6064(6) 1.0623(5) 0.2424(3) 0.0412(14) Uani 1 1 d .
H18 H 1.6655 1.0343 0.2702 0.049 Uiso 1 1 calc R
C19 C 1.4754(6) 1.0233(5) 0.2313(3) 0.0376(13) Uani 1 1 d .
H19 H 1.4465 0.9688 0.2512 0.045 Uiso 1 1 calc R
C20 C 0.7560(7) 1.0298(5) 0.5948(4) 0.0480(17) Uani 1 1 d .
H20 H 0.7755 1.0201 0.6427 0.058 Uiso 1 1 calc R
C21 C 0.8148(6) 0.9741(5) 0.5330(3) 0.0400(14) Uani 1 1 d .
H21 H 0.8749 0.9279 0.5392 0.048 Uiso 1 1 calc R
C22 C 0.7829(6) 0.9880(4) 0.4621(3) 0.0333(12) Uani 1 1 d .
C23 C 0.6946(7) 1.0593(5) 0.4547(4) 0.0484(17) Uani 1 1 d .
H23 H 0.6731 1.0704 0.4075 0.058 Uiso 1 1 calc R
C24 C 0.6399(8) 1.1127(6) 0.5174(4) 0.060(2) Uani 1 1 d .
H24 H 0.5804 1.1600 0.5128 0.072 Uiso 1 1 calc R
C25 C 0.8434(6) 0.9289(4) 0.3964(3) 0.0315(12) Uani 1 1 d .
C26 C 0.9526(5) 0.8238(4) 0.3290(3) 0.0281(11) Uani 1 1 d .
C27 C 1.0325(5) 0.7441(4) 0.2918(3) 0.0303(12) Uani 1 1 d .
C28 C 1.1081(6) 0.6824(5) 0.3231(3) 0.0364(13) Uani 1 1 d .
H28 H 1.1112 0.6864 0.3746 0.044 Uiso 1 1 calc R
C29 C 1.1796(6) 0.6139(5) 0.2744(3) 0.0435(15) Uani 1 1 d .
H29 H 1.2332 0.5728 0.2942 0.052 Uiso 1 1 calc R
C30 C 1.1725(6) 0.6061(5) 0.1981(3) 0.0356(13) Uani 1 1 d .
H30 H 1.2195 0.5594 0.1660 0.043 Uiso 1 1 calc R
C31 C 1.0941(5) 0.6692(4) 0.1698(3) 0.0269(11) Uani 1 1 d .
C32 C 1.0679(5) 0.6768(4) 0.0927(3) 0.0274(11) Uani 1 1 d .
C33 C 1.0383(5) 0.6689(4) -0.0223(3) 0.0274(11) Uani 1 1 d .
C34 C 1.0415(5) 0.6377(4) -0.1044(3) 0.0313(12) Uani 1 1 d .
C35 C 1.1222(6) 0.5615(5) -0.1377(3) 0.0371(13) Uani 1 1 d .
H35 H 1.1746 0.5320 -0.1074 0.045 Uiso 1 1 calc R
C36 C 1.1227(6) 0.5314(5) -0.2147(3) 0.0408(15) Uani 1 1 d .
H36 H 1.1765 0.4816 -0.2369 0.049 Uiso 1 1 calc R
C37 C 0.9679(6) 0.6456(5) -0.2285(3) 0.0434(15) Uani 1 1 d .
H37 H 0.9156 0.6731 -0.2603 0.052 Uiso 1 1 calc R
C38 C 0.9637(6) 0.6802(5) -0.1515(3) 0.0356(13) Uani 1 1 d .
H38 H 0.9100 0.7311 -0.1309 0.043 Uiso 1 1 calc R
Co1 Co 0.92986(7) 0.82841(5) 0.17805(4) 0.02355(15) Uani 1 1 d .
Mo1 Mo 0.31632(5) 0.25719(4) 0.38970(3) 0.03197(12) Uani 1 1 d .
Mo2 Mo 0.60215(5) 0.36592(4) 0.37205(3) 0.02822(11) Uani 1 1 d .
Mo3 Mo 0.64942(5) 0.63375(4) 0.42701(3) 0.03126(12) Uani 1 1 d .
Mo4 Mo 0.36282(4) 0.52696(4) 0.44725(2) 0.02736(11) Uani 1 1 d .
N1 N 0.3310(5) 0.3682(4) 0.1141(3) 0.0455(13) Uani 1 1 d .
N2 N 0.5586(4) 0.7228(4) 0.0991(3) 0.0319(10) Uani 1 1 d .
N3 N 0.7080(4) 0.6580(3) 0.1657(3) 0.0294(10) Uani 1 1 d .
H3 H 0.7433 0.6174 0.1890 0.035 Uiso 1 1 calc R
N4 N 0.7624(4) 0.7486(3) 0.1555(2) 0.0272(9) Uani 1 1 d .
N5 N 0.8414(4) 0.9150(3) 0.1284(2) 0.0258(9) Uani 1 1 d .
N6 N 1.1544(4) 1.0657(3) 0.1411(3) 0.0303(10) Uani 1 1 d .
N7 N 1.0726(4) 0.9337(3) 0.1848(2) 0.0290(10) Uani 1 1 d .
N8 N 1.2013(4) 0.9472(4) 0.2062(2) 0.0309(10) Uani 1 1 d .
H8 H 1.2448 0.9128 0.2313 0.037 Uiso 1 1 calc R
N9 N 1.6491(5) 1.1406(4) 0.2134(3) 0.0377(11) Uani 1 1 d .
N10 N 0.6715(6) 1.0974(4) 0.5859(3) 0.0484(14) Uani 1 1 d .
N11 N 0.9221(5) 0.8553(4) 0.3999(3) 0.0336(11) Uani 1 1 d .
H11A H 0.9468 0.8339 0.4384 0.040 Uiso 1 1 calc R
N12 N 0.8245(5) 0.9449(3) 0.3262(3) 0.0313(10) Uani 1 1 d .
N13 N 0.8960(4) 0.8767(3) 0.2834(2) 0.0287(10) Uani 1 1 d .
N14 N 1.0280(4) 0.7370(3) 0.2175(2) 0.0237(9) Uani 1 1 d .
N15 N 1.1032(4) 0.6242(4) 0.0258(2) 0.0320(10) Uani 1 1 d .
N16 N 0.9880(4) 0.7497(3) 0.0855(2) 0.0260(9) Uani 1 1 d .
N17 N 0.9697(4) 0.7464(3) 0.0125(2) 0.0296(10) Uani 1 1 d .
H17A H 0.9243 0.7850 -0.0079 0.035 Uiso 1 1 calc R
N18 N 1.0455(5) 0.5732(4) -0.2591(3) 0.0439(13) Uani 1 1 d .
O1 O 0.6718(4) 0.2648(3) 0.3928(2) 0.0398(10) Uani 1 1 d .
O2 O 0.3974(4) 0.1589(3) 0.4071(2) 0.0419(10) Uani 1 1 d .
O3 O 0.2370(4) 0.2995(3) 0.4845(2) 0.0367(9) Uani 1 1 d .
O4 O 0.1841(4) 0.1955(4) 0.3284(3) 0.0509(12) Uani 1 1 d .
O5 O 0.4722(3) 0.3925(3) 0.47361(19) 0.0269(8) Uani 1 1 d .
O6 O 0.4351(4) 0.3003(3) 0.3245(2) 0.0337(9) Uani 1 1 d .
O7 O 0.7012(3) 0.4803(3) 0.4556(2) 0.0294(8) Uani 1 1 d .
O8 O 0.6749(4) 0.3839(3) 0.2950(2) 0.0409(10) Uani 1 1 d .
O9 O 0.7563(4) 0.6100(3) 0.3597(2) 0.0452(11) Uani 1 1 d .
O10 O 0.5708(5) 0.7351(3) 0.4121(3) 0.0474(11) Uani 1 1 d .
O11 O 0.5034(4) 0.5217(3) 0.3806(2) 0.0322(8) Uani 1 1 d .
O12 O 0.2971(4) 0.6348(3) 0.4375(2) 0.0433(10) Uani 1 1 d .
O13 O 0.2589(4) 0.4217(3) 0.3893(2) 0.0364(9) Uani 1 1 d .
O1W O 0.8933(5) 0.1793(5) 0.2882(3) 0.0671(15) Uani 1 1 d .
O2W O -0.0474(7) 0.2719(9) 0.4561(5) 0.150(4) Uani 1 1 d .
O3W O 0.5297(7) 0.1946(5) 0.7059(3) 0.088(2) Uani 1 1 d .
O4W O 0.3609(6) 0.7578(6) -0.0053(5) 0.119(3) Uani 1 1 d .
O5W O 0.0311(5) 0.5252(5) 0.5890(3) 0.0801(19) Uani 1 1 d .
H1WA H 0.8905 0.2056 0.3364 0.096 Uiso 1 1 d R
H1WB H 0.9722 0.1695 0.2838 0.096 Uiso 1 1 d R
H5WB H 0.1022 0.5009 0.5753 0.096 Uiso 1 1 d R
H2WA H -0.0244 0.3101 0.4250 0.096 Uiso 1 1 d R
H2WB H 0.0327 0.2823 0.4746 0.096 Uiso 1 1 d R
H3WB H 0.6173 0.1665 0.6826 0.096 Uiso 1 1 d R
H3WA H 0.5687 0.2304 0.7505 0.096 Uiso 1 1 d R
H4WA H 0.3331 0.7910 0.0375 0.096 Uiso 1 1 d R
H4WB H 0.4089 0.8045 -0.0217 0.096 Uiso 1 1 d R
H5WA H -0.0346 0.4842 0.5932 0.096 Uiso 1 1 d R

loop_
_atom_site_aniso_label
_atom_site_aniso_U_11
_atom_site_aniso_U_22
_atom_site_aniso_U_33
_atom_site_aniso_U_23
_atom_site_aniso_U_13
_atom_site_aniso_U_12
C1 0.033(3) 0.036(3) 0.043(4) -0.002(3) 0.003(3) -0.006(3)
C2 0.031(3) 0.036(3) 0.030(3) 0.005(2) 0.005(2) 0.004(2)
C3 0.028(3) 0.029(3) 0.033(3) 0.009(2) 0.006(2) 0.004(2)
C4 0.035(3) 0.039(3) 0.039(3) 0.014(3) -0.002(3) 0.002(3)
C5 0.042(4) 0.036(3) 0.054(4) 0.021(3) 0.004(3) 0.003(3)
C6 0.028(3) 0.026(3) 0.026(3) 0.010(2) 0.005(2) 0.005(2)
C7 0.024(3) 0.033(3) 0.026(3) 0.003(2) 0.003(2) 0.005(2)
C8 0.022(2) 0.033(3) 0.026(3) 0.005(2) 0.000(2) 0.005(2)
C9 0.033(3) 0.031(3) 0.036(3) 0.013(2) -0.003(2) 0.003(2)
C10 0.040(3) 0.035(3) 0.039(3) 0.020(3) -0.004(3) 0.007(3)
C11 0.043(3) 0.026(3) 0.037(3) 0.011(2) 0.000(3) -0.001(2)
C12 0.026(3) 0.029(3) 0.024(3) 0.007(2) 0.003(2) 0.005(2)
C13 0.022(3) 0.034(3) 0.031(3) 0.009(2) 0.001(2) 0.001(2)
C14 0.029(3) 0.032(3) 0.029(3) 0.009(2) 0.000(2) 0.002(2)
C15 0.026(3) 0.037(3) 0.028(3) 0.007(2) 0.002(2) 0.002(2)
C16 0.029(3) 0.030(3) 0.034(3) 0.007(2) 0.002(2) 0.003(2)
C17 0.042(3) 0.034(3) 0.041(3) 0.009(3) 0.009(3) 0.000(3)
C18 0.034(3) 0.055(4) 0.035(3) 0.012(3) -0.002(3) 0.016(3)
C19 0.039(3) 0.040(3) 0.034(3) 0.014(3) -0.003(3) 0.001(3)
C20 0.061(4) 0.043(4) 0.035(3) 0.005(3) 0.010(3) -0.013(3)
C21 0.050(4) 0.041(3) 0.029(3) 0.008(3) 0.007(3) 0.004(3)
C22 0.038(3) 0.035(3) 0.024(3) 0.001(2) 0.008(2) 0.003(2)
C23 0.061(4) 0.049(4) 0.041(4) 0.012(3) 0.015(3) 0.026(3)
C24 0.068(5) 0.064(5) 0.052(4) 0.012(4) 0.017(4) 0.029(4)
C25 0.036(3) 0.028(3) 0.030(3) 0.006(2) 0.005(2) 0.002(2)
C26 0.030(3) 0.032(3) 0.024(3) 0.008(2) 0.002(2) 0.010(2)
C27 0.033(3) 0.031(3) 0.027(3) 0.008(2) 0.000(2) 0.005(2)
C28 0.044(3) 0.046(3) 0.024(3) 0.011(2) 0.002(2) 0.020(3)
C29 0.048(4) 0.053(4) 0.034(3) 0.014(3) -0.002(3) 0.026(3)
C30 0.038(3) 0.042(3) 0.031(3) 0.012(3) 0.007(2) 0.023(3)
C31 0.024(3) 0.030(3) 0.026(3) 0.008(2) 0.000(2) 0.005(2)
C32 0.028(3) 0.030(3) 0.025(3) 0.009(2) 0.002(2) 0.005(2)
C33 0.025(3) 0.034(3) 0.023(3) 0.007(2) 0.002(2) 0.004(2)
C34 0.032(3) 0.034(3) 0.026(3) 0.006(2) 0.004(2) -0.002(2)
C35 0.037(3) 0.041(3) 0.031(3) 0.004(3) 0.004(2) 0.006(3)
C36 0.033(3) 0.052(4) 0.032(3) 0.001(3) 0.011(3) 0.000(3)
C37 0.040(3) 0.062(4) 0.031(3) 0.019(3) 0.003(3) 0.002(3)
C38 0.036(3) 0.041(3) 0.031(3) 0.011(3) 0.005(2) 0.002(3)
Co1 0.0245(3) 0.0246(4) 0.0223(3) 0.0073(3) 0.0010(3) 0.0048(3)
Mo1 0.0306(3) 0.0333(3) 0.0273(2) 0.0008(2) 0.00365(19) 0.0000(2)
Mo2 0.0288(2) 0.0305(2) 0.0240(2) 0.00294(18) 0.00588(18) 0.00679(19)
Mo3 0.0379(3) 0.0309(3) 0.0243(2) 0.00491(19) 0.0074(2) 0.0042(2)
Mo4 0.0258(2) 0.0345(3) 0.0220(2) 0.00631(19) -0.00062(17) 0.01084(19)
N1 0.037(3) 0.037(3) 0.060(4) 0.009(3) 0.010(3) -0.001(2)
N2 0.030(2) 0.031(2) 0.036(3) 0.012(2) 0.003(2) 0.0031(19)
N3 0.029(2) 0.030(2) 0.035(2) 0.017(2) 0.0047(19) 0.0057(19)
N4 0.029(2) 0.026(2) 0.030(2) 0.0130(19) 0.0011(18) 0.0040(18)
N5 0.030(2) 0.025(2) 0.024(2) 0.0072(17) 0.0059(18) 0.0087(18)
N6 0.031(2) 0.029(2) 0.033(2) 0.013(2) 0.0004(19) 0.0026(19)
N7 0.029(2) 0.031(2) 0.027(2) 0.0082(19) -0.0005(18) 0.0033(19)
N8 0.032(2) 0.035(3) 0.027(2) 0.0107(19) -0.0032(19) 0.002(2)
N9 0.035(3) 0.041(3) 0.032(3) 0.001(2) 0.003(2) 0.004(2)
N10 0.058(4) 0.037(3) 0.045(3) -0.002(2) 0.021(3) 0.007(3)
N11 0.037(3) 0.038(3) 0.027(2) 0.009(2) 0.001(2) 0.008(2)
N12 0.040(3) 0.026(2) 0.029(2) 0.0070(19) 0.007(2) 0.012(2)
N13 0.030(2) 0.033(2) 0.024(2) 0.0052(18) 0.0039(18) 0.0108(19)
N14 0.025(2) 0.026(2) 0.021(2) 0.0074(17) -0.0003(17) 0.0039(17)
N15 0.033(2) 0.042(3) 0.022(2) 0.008(2) 0.0025(18) 0.010(2)
N16 0.026(2) 0.031(2) 0.023(2) 0.0091(18) 0.0035(17) 0.0066(18)
N17 0.038(3) 0.030(2) 0.022(2) 0.0080(18) 0.0019(19) 0.006(2)
N18 0.045(3) 0.055(3) 0.027(3) 0.006(2) 0.011(2) -0.003(3)
O1 0.040(2) 0.036(2) 0.044(2) 0.0083(19) 0.0049(19) 0.0124(18)
O2 0.045(2) 0.035(2) 0.047(3) 0.0118(19) 0.011(2) 0.0043(19)
O3 0.036(2) 0.035(2) 0.032(2) -0.0005(17) 0.0078(17) -0.0044(17)
O4 0.040(2) 0.057(3) 0.043(3) -0.005(2) 0.003(2) -0.007(2)
O5 0.0294(19) 0.0269(18) 0.0234(18) 0.0036(15) 0.0027(15) 0.0068(15)
O6 0.038(2) 0.037(2) 0.0222(19) 0.0017(16) 0.0029(16) 0.0032(17)
O7 0.0251(19) 0.034(2) 0.0280(19) 0.0045(16) 0.0053(15) 0.0075(16)
O8 0.043(2) 0.044(2) 0.034(2) 0.0060(19) 0.0138(19) 0.0049(19)
O9 0.053(3) 0.043(2) 0.035(2) 0.0024(19) 0.020(2) -0.002(2)
O10 0.063(3) 0.039(2) 0.044(3) 0.015(2) 0.008(2) 0.014(2)
O11 0.040(2) 0.033(2) 0.0231(19) 0.0065(16) 0.0029(16) 0.0081(17)
O12 0.044(2) 0.048(3) 0.039(2) 0.011(2) -0.0056(19) 0.021(2)
O13 0.030(2) 0.042(2) 0.031(2) 0.0011(18) -0.0055(16) 0.0087(17)
O1W 0.038(3) 0.099(4) 0.066(4) 0.029(3) -0.003(2) 0.000(3)
O2W 0.060(4) 0.265(11) 0.106(6) 0.016(7) -0.004(4) 0.034(6)
O3W 0.136(6) 0.089(4) 0.055(4) 0.023(3) 0.037(4) 0.054(4)
O4W 0.065(4) 0.149(7) 0.174(8) 0.122(6) -0.033(4) -0.025(4)
O5W 0.037(3) 0.157(6) 0.039(3) 0.012(3) 0.005(2) 0.016(3)

loop_
_atom_type_symbol
_atom_type_description
_atom_type_scat_dispersion_real
_atom_type_scat_dispersion_imag
_atom_type_scat_source
C C 0.0033 0.0016 'International Tables Vol C Tables 4.2.6.8 and 6.1.1.4'
H H 0.0000 0.0000 'International Tables Vol C Tables 4.2.6.8 and 6.1.1.4'
N N 0.0061 0.0033 'International Tables Vol C Tables 4.2.6.8 and 6.1.1.4'
O O 0.0106 0.0060 'International Tables Vol C Tables 4.2.6.8 and 6.1.1.4'
Co Co 0.3494 0.9721 'International Tables Vol C Tables 4.2.6.8 and 6.1.1.4'
Mo Mo -1.6832 0.6857 'International Tables Vol C Tables 4.2.6.8 and 6.1.1.4'

loop_
_geom_angle_atom_site_label_1
_geom_angle_atom_site_label_2
_geom_angle_atom_site_label_3
_geom_angle
_geom_angle_site_symmetry_1
_geom_angle_site_symmetry_3
N1 C1 C2 123.8(6) . .
N1 C1 H1 118.1 . .
C2 C1 H1 118.1 . .
C1 C2 C3 119.7(6) . .
C1 C2 H2 120.2 . .
C3 C2 H2 120.2 . .
C4 C3 C2 116.6(5) . .
C4 C3 C6 121.9(5) . .
C2 C3 C6 121.5(5) . .
C5 C4 C3 119.9(6) . .
C5 C4 H4 120.1 . .
C3 C4 H4 120.1 . .
N1 C5 C4 123.4(6) . .
N1 C5 H5 118.3 . .
C4 C5 H5 118.3 . .
N3 C6 N2 114.5(5) . .
N3 C6 C3 121.0(5) . .
N2 C6 C3 124.4(5) . .
N2 C7 N4 111.4(5) . .
N2 C7 C8 133.4(5) . .
N4 C7 C8 115.0(5) . .
N5 C8 C9 119.9(5) . .
N5 C8 C7 110.3(5) . .
C9 C8 C7 129.7(5) . .
C10 C9 C8 118.5(5) . .
C10 C9 H9 120.8 . .
C8 C9 H9 120.8 . .
C9 C10 C11 120.6(5) . .
C9 C10 H10 119.7 . .
C11 C10 H10 119.7 . .
C12 C11 C10 118.8(5) . .
C12 C11 H11 120.6 . .
C10 C11 H11 120.6 . .
N5 C12 C11 119.9(5) . .
N5 C12 C13 109.6(5) . .
C11 C12 C13 130.4(5) . .
N6 C13 N7 112.3(5) . .
N6 C13 C12 132.2(5) . .
N7 C13 C12 115.4(5) . .
N8 C14 N6 114.7(5) . .
N8 C14 C15 121.4(5) . .
N6 C14 C15 123.9(5) . .
C16 C15 C19 118.1(5) . .
C16 C15 C14 121.3(5) . .
C19 C15 C14 120.7(5) . .
C17 C16 C15 119.5(5) . .
C17 C16 H16 120.2 . .
C15 C16 H16 120.2 . .
N9 C17 C16 121.2(6) . .
N9 C17 H17 119.4 . .
C16 C17 H17 119.4 . .
N9 C18 C19 120.4(6) . .
N9 C18 H18 119.8 . .
C19 C18 H18 119.8 . .
C18 C19 C15 120.0(6) . .
C18 C19 H19 120.0 . .
C15 C19 H19 120.0 . .
N10 C20 C21 120.3(6) . .
N10 C20 H20 119.9 . .
C21 C20 H20 119.9 . .
C22 C21 C20 119.1(6) . .
C22 C21 H21 120.5 . .
C20 C21 H21 120.5 . .
C21 C22 C23 119.3(5) . .
C21 C22 C25 119.5(5) . .
C23 C22 C25 121.2(5) . .
C24 C23 C22 119.4(7) . .
C24 C23 H23 120.3 . .
C22 C23 H23 120.3 . .
N10 C24 C23 120.4(7) . .
N10 C24 H24 119.8 . .
C23 C24 H24 119.8 . .
N11 C25 N12 114.1(5) . .
N11 C25 C22 123.3(5) . .
N12 C25 C22 122.6(5) . .
N11 C26 N13 112.3(5) . .
N11 C26 C27 132.3(5) . .
N13 C26 C27 115.4(5) . .
N14 C27 C28 120.6(5) . .
N14 C27 C26 110.1(5) . .
C28 C27 C26 129.2(5) . .
C27 C28 C29 117.5(5) . .
C27 C28 H28 121.2 . .
C29 C28 H28 121.2 . .
C30 C29 C28 121.3(5) . .
C30 C29 H29 119.4 . .
C28 C29 H29 119.4 . .
C29 C30 C31 118.7(5) . .
C29 C30 H30 120.6 . .
C31 C30 H30 120.6 . .
N14 C31 C30 119.6(5) . .
N14 C31 C32 110.0(4) . .
C30 C31 C32 130.4(5) . .
N15 C32 N16 112.0(5) . .
N15 C32 C31 133.3(5) . .
N16 C32 C31 114.7(4) . .
N17 C33 N15 114.2(4) . .
N17 C33 C34 121.9(5) . .
N15 C33 C34 123.9(5) . .
C38 C34 C35 118.9(5) . .
C38 C34 C33 121.3(5) . .
C35 C34 C33 119.8(5) . .
C36 C35 C34 119.4(6) . .
C36 C35 H35 120.3 . .
C34 C35 H35 120.3 . .
N18 C36 C35 120.6(6) . .
N18 C36 H36 119.7 . .
C35 C36 H36 119.7 . .
N18 C37 C38 121.4(6) . .
N18 C37 H37 119.3 . .
C38 C37 H37 119.3 . .
C37 C38 C34 118.8(6) . .
C37 C38 H38 120.6 . .
C34 C38 H38 120.6 . .
N14 Co1 N4 100.19(18) . .
N14 Co1 N5 173.49(18) . .
N4 Co1 N5 81.48(18) . .
N14 Co1 N16 81.19(18) . .
N4 Co1 N16 91.22(19) . .
N5 Co1 N16 92.51(18) . .
N14 Co1 N7 96.71(18) . .
N4 Co1 N7 162.90(19) . .
N5 Co1 N7 81.44(19) . .
N16 Co1 N7 88.85(19) . .
N14 Co1 N13 81.42(18) . .
N4 Co1 N13 89.96(19) . .
N5 Co1 N13 104.92(18) . .
N16 Co1 N13 162.51(19) . .
N7 Co1 N13 95.09(19) . .
O4 Mo1 O2 104.6(2) . .
O4 Mo1 O6 103.03(19) . .
O2 Mo1 O6 97.83(18) . .
O4 Mo1 O3 101.57(19) . .
O2 Mo1 O3 99.20(19) . .
O6 Mo1 O3 145.30(16) . .
O4 Mo1 O13 92.58(19) . .
O2 Mo1 O13 162.77(17) . .
O6 Mo1 O13 77.13(15) . .
O3 Mo1 O13 77.69(16) . .
O4 Mo1 O5 162.08(19) . .
O2 Mo1 O5 93.26(17) . .
O6 Mo1 O5 74.87(14) . .
O3 Mo1 O5 74.18(14) . .
O13 Mo1 O5 69.54(12) . .
O1 Mo2 O8 104.7(2) . .
O1 Mo2 O6 101.85(19) . .
O8 Mo2 O6 99.89(18) . .
O1 Mo2 O7 97.32(18) . .
O8 Mo2 O7 101.35(18) . .
O6 Mo2 O7 146.62(15) . .
O1 Mo2 O5 94.84(17) . .
O8 Mo2 O5 160.40(17) . .
O6 Mo2 O5 77.57(14) . .
O7 Mo2 O5 73.78(13) . .
O1 Mo2 O11 163.81(17) . .
O8 Mo2 O11 89.09(17) . .
O6 Mo2 O11 83.75(15) . .
O7 Mo2 O11 71.18(14) . .
O5 Mo2 O11 71.34(13) . .
O9 Mo3 O10 105.3(2) . .
O9 Mo3 O3 101.81(19) . 2_666
O10 Mo3 O3 101.7(2) . 2_666
O9 Mo3 O11 100.89(18) . .
O10 Mo3 O11 96.53(19) . .
O3 Mo3 O11 145.79(16) 2_666 .
O9 Mo3 O7 87.38(18) . .
O10 Mo3 O7 164.50(18) . .
O3 Mo3 O7 83.94(15) 2_666 .
O11 Mo3 O7 71.87(14) . .
O9 Mo3 O5 158.23(18) . 2_666
O10 Mo3 O5 96.22(17) . 2_666
O3 Mo3 O5 76.58(14) 2_666 2_666
O11 Mo3 O5 72.86(14) . 2_666
O7 Mo3 O5 70.85(12) . 2_666
O12 Mo4 O13 105.5(2) . .
O12 Mo4 O11 100.95(19) . .
O13 Mo4 O11 97.26(17) . .
O12 Mo4 O7 99.39(18) . 2_666
O13 Mo4 O7 97.26(17) . 2_666
O11 Mo4 O7 150.79(15) . 2_666
O12 Mo4 O5 96.58(17) . 2_666
O13 Mo4 O5 157.94(16) . 2_666
O11 Mo4 O5 78.42(14) . 2_666
O7 Mo4 O5 78.61(14) 2_666 2_666
O12 Mo4 O5 172.49(17) . .
O13 Mo4 O5 81.94(16) . .
O11 Mo4 O5 78.98(14) . .
O7 Mo4 O5 78.14(14) 2_666 .
O5 Mo4 O5 76.01(14) 2_666 .
C1 N1 C5 116.6(5) . .
C7 N2 C6 101.8(4) . .
C6 N3 N4 103.9(4) . .
C6 N3 H3 128.0 . .
N4 N3 H3 128.0 . .
N3 N4 C7 108.3(4) . .
N3 N4 Co1 136.6(3) . .
C7 N4 Co1 115.1(4) . .
C8 N5 C12 122.2(5) . .
C8 N5 Co1 117.8(4) . .
C12 N5 Co1 118.5(4) . .
C13 N6 C14 101.1(4) . .
N8 N7 C13 107.9(4) . .
N8 N7 Co1 136.4(4) . .
C13 N7 Co1 114.3(3) . .
N7 N8 C14 104.0(4) . .
N7 N8 H8 128.0 . .
C14 N8 H8 128.0 . .
C17 N9 C18 120.8(5) . .
C20 N10 C24 121.6(6) . .
C26 N11 C25 102.5(5) . .
C26 N11 H11A 128.8 . .
C25 N11 H11A 128.8 . .
N13 N12 C25 103.7(4) . .
N12 N13 C26 107.4(4) . .
N12 N13 Co1 138.5(4) . .
C26 N13 Co1 113.9(3) . .
C27 N14 C31 122.2(4) . .
C27 N14 Co1 119.1(3) . .
C31 N14 Co1 118.7(3) . .
C32 N15 C33 101.3(4) . .
N17 N16 C32 108.4(4) . .
N17 N16 Co1 136.3(3) . .
C32 N16 Co1 115.4(3) . .
N16 N17 C33 104.1(4) . .
N16 N17 H17A 127.9 . .
C33 N17 H17A 127.9 . .
C37 N18 C36 121.0(5) . .
Mo3 O3 Mo1 117.3(2) 2_666 .
Mo4 O5 Mo2 91.71(13) 2_666 .
Mo4 O5 Mo4 103.99(14) 2_666 .
Mo2 O5 Mo4 97.85(13) . .
Mo4 O5 Mo3 91.64(13) 2_666 2_666
Mo2 O5 Mo3 162.63(17) . 2_666
Mo4 O5 Mo3 97.85(12) . 2_666
Mo4 O5 Mo1 162.98(17) 2_666 .
Mo2 O5 Mo1 85.54(11) . .
Mo4 O5 Mo1 93.02(12) . .
Mo3 O5 Mo1 86.28(12) 2_666 .
Mo2 O6 Mo1 115.75(19) . .
Mo4 O7 Mo2 109.02(17) 2_666 .
Mo4 O7 Mo3 110.42(15) 2_666 .
Mo2 O7 Mo3 104.16(16) . .
Mo4 O11 Mo3 110.78(17) . .
Mo4 O11 Mo2 108.98(17) . .
Mo3 O11 Mo2 103.47(16) . .
Mo4 O13 Mo1 115.50(18) . .
H1WA O1W H1WB 104.0 . .
H2WA O2W H2WB 87.4 . .
H3WB O3W H3WA 95.9 . .
H4WA O4W H4WB 107.2 . .
H5WB O5W H5WA 120.0 . .

loop_
_geom_bond_atom_site_label_1
_geom_bond_atom_site_label_2
_geom_bond_distance
_geom_bond_site_symmetry_2
C1 N1 1.335(8) .
C1 C2 1.367(8) .
C1 H1 0.9300 .
C2 C3 1.401(7) .
C2 H2 0.9300 .
C3 C4 1.383(8) .
C3 C6 1.466(7) .
C4 C5 1.374(8) .
C4 H4 0.9300 .
C5 N1 1.342(8) .
C5 H5 0.9300 .
C6 N3 1.338(7) .
C6 N2 1.352(7) .
C7 N2 1.345(7) .
C7 N4 1.348(7) .
C7 C8 1.441(8) .
C8 N5 1.344(6) .
C8 C9 1.393(7) .
C9 C10 1.385(8) .
C9 H9 0.9300 .
C10 C11 1.390(8) .
C10 H10 0.9300 .
C11 C12 1.380(7) .
C11 H11 0.9300 .
C12 N5 1.353(6) .
C12 C13 1.448(7) .
C13 N6 1.331(7) .
C13 N7 1.364(7) .
C14 N8 1.345(7) .
C14 N6 1.362(7) .
C14 C15 1.455(7) .
C15 C16 1.393(8) .
C15 C19 1.392(8) .
C16 C17 1.377(8) .
C16 H16 0.9300 .
C17 N9 1.337(8) .
C17 H17 0.9300 .
C18 N9 1.343(8) .
C18 C19 1.379(8) .
C18 H18 0.9300 .
C19 H19 0.9300 .
C20 N10 1.335(9) .
C20 C21 1.389(8) .
C20 H20 0.9300 .
C21 C22 1.380(8) .
C21 H21 0.9300 .
C22 C23 1.395(8) .
C22 C25 1.463(7) .
C23 C24 1.366(9) .
C23 H23 0.9300 .
C24 N10 1.346(9) .
C24 H24 0.9300 .
C25 N11 1.336(7) .
C25 N12 1.361(7) .
C26 N11 1.321(6) .
C26 N13 1.360(6) .
C26 C27 1.453(7) .
C27 N14 1.337(6) .
C27 C28 1.381(7) .
C28 C29 1.393(8) .
C28 H28 0.9300 .
C29 C30 1.371(8) .
C29 H29 0.9300 .
C30 C31 1.383(7) .
C30 H30 0.9300 .
C31 N14 1.346(6) .
C31 C32 1.451(7) .
C32 N15 1.333(6) .
C32 N16 1.352(6) .
C33 N17 1.346(6) .
C33 N15 1.357(7) .
C33 C34 1.454(7) .
C34 C38 1.395(8) .
C34 C35 1.407(8) .
C35 C36 1.360(8) .
C35 H35 0.9300 .
C36 N18 1.352(8) .
C36 H36 0.9300 .
C37 N18 1.338(8) .
C37 C38 1.369(8) .
C37 H37 0.9300 .
C38 H38 0.9300 .
Co1 N14 1.897(4) .
Co1 N4 1.899(4) .
Co1 N5 1.900(4) .
Co1 N16 1.907(4) .
Co1 N7 1.911(5) .
Co1 N13 1.931(4) .
Mo1 O4 1.699(4) .
Mo1 O2 1.699(4) .
Mo1 O6 1.917(4) .
Mo1 O3 1.935(4) .
Mo1 O13 2.323(4) .
Mo1 O5 2.424(4) .
Mo2 O1 1.696(4) .
Mo2 O8 1.701(4) .
Mo2 O6 1.896(4) .
Mo2 O7 1.998(4) .
Mo2 O5 2.330(3) .
Mo2 O11 2.363(4) .
Mo3 O9 1.691(4) .
Mo3 O10 1.705(4) .
Mo3 O3 1.893(4) 2_666
Mo3 O11 1.991(4) .
Mo3 O7 2.337(4) .
Mo3 O5 2.356(4) 2_666
Mo4 O12 1.686(4) .
Mo4 O13 1.742(4) .
Mo4 O11 1.945(4) .
Mo4 O7 1.959(4) 2_666
Mo4 O5 2.157(4) 2_666
Mo4 O5 2.333(4) .
N3 N4 1.349(6) .
N3 H3 0.8600 .
N7 N8 1.335(6) .
N8 H8 0.8600 .
N11 H11A 0.8600 .
N12 N13 1.341(6) .
N16 N17 1.326(6) .
N17 H17A 0.8600 .
O3 Mo3 1.893(4) 2_666
O5 Mo4 2.157(3) 2_666
O5 Mo3 2.356(4) 2_666
O7 Mo4 1.959(4) 2_666
O1W H1WA 0.8635 .
O1W H1WB 0.8366 .
O2W H2WA 0.8885 .
O2W H2WB 0.8523 .
O3W H3WB 1.0761 .
O3W H3WA 0.8778 .
O4W H4WA 0.8723 .
O4W H4WB 0.8851 .
O5W H5WB 0.8502 .
O5W H5WA 0.8500 .

loop_
_geom_hbond_atom_site_label_D
_geom_hbond_atom_site_label_H
_geom_hbond_atom_site_label_A
_geom_hbond_distance_DH
_geom_hbond_distance_HA
_geom_hbond_distance_DA
_geom_hbond_angle_DHA
_geom_hbond_site_symmetry_A
O3W H3WB N10 1.08 1.91 2.808(7) 138.4 1_545
O2W H2WA O5W 0.89 2.28 3.024(13) 140.7 2_566
O5W H5WB O9 0.85 2.60 3.193(7) 127.5 2_666
O5W H5WB O7 0.85 2.14 2.918(6) 151.5 2_666
O1W H1WA O2W 0.86 2.16 2.994(10) 161.1 1_655
O1W H1WB O4 0.84 2.23 2.999(6) 152.0 1_655
